data_1520821
loop_
_publ_author_name
'Ballirano, P.'
'Maras, A.'
'Bonaccorsi, E.'
'Merlino, S.'

_publ_section_title
;
 The crystal structure of franzinite, the ten-layer mineral of the
 cancrinite group
;
_journal_name_full 'Canadian Mineralogist'
_journal_page_first 657
_journal_page_last 668
_journal_volume 38
_journal_year 2000
_chemical_formula_sum 'Al30 Ca9.91 H4 K8.62 Na21.47 O162 S10 Si30'
_chemical_name_systematic
;
Na21.47 K8.62 Ca9.91 (Si30 Al30 O120) (S O4)10 (H2 O)2
;
_space_group_IT_number 150
_symmetry_space_group_name_Hall 'P 3 2"'
_symmetry_space_group_name_H-M 'P 3 2 1'
_cell_angle_alpha 90
_cell_angle_beta 90
_cell_angle_gamma 120
_cell_formula_units_Z 1
_cell_length_a 12.916
_cell_length_b 12.916
_cell_length_c 26.543
_cell_volume 3834.747
_citation_journal_id_ASTM CAMIA6
_cod_data_source_file Ballirano_CAMIA6_2000_977.cif
_cod_data_source_block H4Al30Ca9.91K8.62Na21.47O162S10Si30
_cod_original_formula_sum 'H4 Al30 Ca9.91 K8.62 Na21.47 O162 S10 Si30'
_cod_database_code 1520821

loop_
_symmetry_equiv_pos_as_xyz
x,y,z
-y,x-y,z
-x+y,-x,z
y,x,-z
-x,-x+y,-z
x-y,-y,-z

loop_
_atom_site_label
_atom_site_type_symbol
_atom_site_fract_x
_atom_site_fract_y
_atom_site_fract_z
_atom_site_occupancy
_atom_site_U_iso_or_equiv
O9 O-2 0.348 0.351 0.8495 1 0.0
O14 O-2 0.541 0.0786 0.394 1 0.0
O34 O-2 0.397 0.791 0.4698 1 0.0
Ca12 Ca+2 0.873 0.76 0.887 0.062 0.0
Al3 Al+3 0.5927 0.677 0.6028 1 0.0
O17 O-2 0.888 0.7821 0.6994 1 0.0
Na8 Na+1 0.6667 0.3333 0.1339 0.335 0.0
Na9 Na+1 0.503 0.503 0 0.495 0.0
O19 O-2 0.9157 0.454 0.0863 1 0.0
Ca9 Ca+2 0.5015 0.5015 0.5 0.58 0.0
S3 S+6 0.025 0.023 0.1561 0.333 0.0
O6 O-2 0.659 0.676 0.547 1 0.0
Na14 Na+1 0.849 0.6967 0.8973 0.312 0.0
Si3 Si+4 0.4162 0.3365 0.3964 1 0.0
Na17 Na+1 0.829 0.65 0.903 0.118 0.0
Al1 Al+3 0.419 0.3332 0.0978 1 0.0
Ca3 Ca+2 0 0 0.7477 0.111 0.0
O12 O-2 0.327 0.307 0.0468 1 0.0
K9 K+1 0.795 0.605 0.2139 0.066 0.0
Na5 Na+1 0 0 0.0318 0.394 0.0
Si4 Si+4 0.2472 0.2472 0 1 0.0
K3 K+1 0.503 0.503 0 0.255 0.0
Si5 Si+4 0.7486 0.7495 0.2976 1 0.0
K2 K+1 0.6667 0.3333 0.1339 0.069 0.0
Na1 Na+1 0 0 0.49 0.5 0.0
Al4 Al+3 0.7511 0.7511 0 1 0.0
Si1 Si+4 0.5834 0.6684 0.9018 1 0.0
Ca2 Ca+2 0 0 0.7218 0.222 0.0
O7 O-2 0.353 0.3302 0.4504 1 0.0
S4 S+6 0.3333 0.6667 0.3199 1 0.0
O23 O-2 0.375 0.603 0.0207 0.4444 0.0
Na7 Na+1 0.6667 0.3333 0.0635 0.495 0.0
Ca5 Ca+2 0 0 0.0318 0.049 0.0
O2 O-2 0.875 0.7478 0.2876 1 0.0
Ca11 Ca+2 0.806 0.586 0.9164 0.05 0.0
S5 S+6 0.3333 0.6667 0.4884 1 0.0
O20 O-2 0.12 0.233 0.0106 1 0.0
K1 K+1 0.6667 0.3333 0.0635 0.101 0.0
Na3 Na+1 0 0 0.7477 0.126 0.0
K5 K+1 0.7815 0.5649 0.596 0.81 0.0
K8 K+1 0.873 0.726 0.1849 0.071 0.0
O4 O-2 0.322 0.0005 0.3468 1 0.0
O5 O-2 0.671 0.002 0.6482 1 0.0
Na19 Na+1 0.772 0.556 0.2169 0.123 0.0
Na13 Na+1 0.5015 0.5015 0.5 0.42 0.0
Al5 Al+3 0.254 0.2515 0.7026 1 0.0
O27 O-2 0.728 0.399 0.229 0.4444 0.0
Na12 Na+1 0.4909 0.514 0.3017 0.76 0.0
O28 O-2 0.046 0.126 0.131 0.4444 0.0
O24 O-2 0.488 0.736 0.076 0.4444 0.0
Ca4 Ca+2 0 0 0.7009 0.136 0.0
O26 O-2 0.73 0.47 0.225 0.4444 0.0
Ca10 Ca+2 0.849 0.6967 0.8973 0.121 0.0
Na2 Na+1 0 0 0.7218 0.252 0.0
O21 O-2 0.009 0.039 0.604 0.333 0.0
Na18 Na+1 0.834 0.6655 0.2001 0.271 0.0
O33 O-2 0.3333 0.6667 0.5433 1 0.0
O31 O-2 0.3333 0.6667 0.265 1 0.0
O16 O-2 0.344 0.32 0.7537 1 0.0
Si2 Si+4 0.4158 0.3323 0.8038 1 0.0
O1 O-2 0.4462 0.218 0.1051 1 0.0
O25 O-2 0.401 0.786 0.7078 0.4444 0.0
O8 O-2 0.669 0.65 0.1495 1 0.0
O3 O-2 0.2425 0.1159 0.5098 1 0.0
Ca7 Ca+2 0.6667 0.3333 0.3733 1 0.0
Ca8 Ca+2 0.4909 0.514 0.3017 0.24 0.0
O18 O-2 0.4275 0.22 0.8161 1 0.0
Na6 Na+1 0 0 0 0.102 0.0
Ca6 Ca+1 0 0 0 0.013 0.0
Ca13 Ca+2 0.829 0.65 0.903 0.046 0.0
Na20 Na+1 0.873 0.726 0.1849 0.107 0.0
S2 S+6 0.343 0.706 0.7415 0.333 0.0
Na21 Na+1 0.795 0.605 0.2139 0.099 0.0
Ca1 Ca+2 0.6667 0.3333 0.8189 1 0.0
Na11 Na+1 0.7815 0.5649 0.596 0.19 0.0
Na4 Na+1 0 0 0.7009 0.153 0.0
O15 O-2 0.656 0.673 0.2534 1 0.0
O22 O-2 0.617 0.32 0.9054 0.4444 0.0
Na10 Na+1 0.45 0.544 0.015 0.0825 0.0
K7 K+1 0.772 0.556 0.2169 0.082 0.0
S1 S+6 0.373 0.676 0.0546 0.333 0.0
O11 O-2 0.666 0.686 0.9481 1 0.0
Al6 Al+3 0.2544 0.2544 0.5 1 0.0
Si6 Si+4 0.7485 0.7485 0.5 1 0.0
Al2 Al+3 0.5866 0.6658 0.1963 1 0.0
Na15 Na+1 0.806 0.586 0.9164 0.129 0.0
K4 K+1 0.45 0.544 0.015 0.0425 0.0
K6 K+1 0.834 0.6655 0.2001 0.181 0.0
Na16 Na+1 0.873 0.76 0.887 0.161 0.0
O10 O-2 0.4501 0.234 0.3901 1 0.0
O13 O-2 0.442 0.549 0.1995 1 0.0
O29 O-2 0.113 0.078 0.184 0.4444 0.0
O32 O-2 0.396 0.789 0.339 1 0.0
O30 O-2 0.045 0.042 0.113 0.4444 0.0
